data_4518780
loop_
_publ_author_name
'Liao, Rui'
'Wang, Xiumei'
'Peng, Ling'
'Sun, Huibin'
'Huang, Wei'

_publ_section_title
;
 Achieving Organic Smart Fluorophores by Controlling the Balance between
 Intermolecular Interactions and External Stimuli.
;
_journal_issue 23
_journal_name_full 'ACS applied materials &amp; interfaces'
_journal_page_first 27491
_journal_page_last 27499
_journal_paper_doi 10.1021/acsami.1c07252
_journal_volume 13
_journal_year 2021
_chemical_formula_sum 'C28 H32 O3'
_chemical_formula_weight 416.54
_space_group_IT_number 15
_space_group_name_Hall '-I 2ya'
_space_group_name_H-M_alt 'I 1 2/a 1'
_symmetry_cell_setting monoclinic
_symmetry_space_group_name_H-M 'I 1 2/a 1'
_atom_sites_solution_hydrogens geom
_atom_sites_solution_primary direct
_atom_sites_solution_secondary difmap
_audit_creation_method SHELXL-97
_cell_angle_alpha 90.00
_cell_angle_beta 101.541(4)
_cell_angle_gamma 90.00
_cell_formula_units_Z 8
_cell_length_a 21.6169(10)
_cell_length_b 9.6595(7)
_cell_length_c 23.7518(11)
_cell_measurement_reflns_used 3798
_cell_measurement_temperature 293(2)
_cell_measurement_theta_max 27.1760
_cell_measurement_theta_min 2.0290
_cell_volume 4859.3(5)
_computing_structure_refinement 'SHELXL-97 (Sheldrick, 1997)'
_computing_structure_solution 'SHELXS-97 (Sheldrick, 1990)'
_diffrn_ambient_temperature 293(2)
_diffrn_measured_fraction_theta_full 0.997
_diffrn_measured_fraction_theta_max 0.997
_diffrn_measurement_device_type 'CCD area detector'
_diffrn_measurement_method 'phi and omega scans'
_diffrn_radiation_monochromator graphite
_diffrn_radiation_source 'fine-focus sealed tube'
_diffrn_radiation_type MoK\a
_diffrn_radiation_wavelength 0.71073
_diffrn_reflns_av_R_equivalents 0.0779
_diffrn_reflns_av_sigmaI/netI 0.0686
_diffrn_reflns_limit_h_max 27
_diffrn_reflns_limit_h_min -26
_diffrn_reflns_limit_k_max 11
_diffrn_reflns_limit_k_min -12
_diffrn_reflns_limit_l_max 29
_diffrn_reflns_limit_l_min -29
_diffrn_reflns_number 15092
_diffrn_reflns_theta_full 26.37
_diffrn_reflns_theta_max 26.37
_diffrn_reflns_theta_min 1.92
_exptl_absorpt_coefficient_mu 0.072
_exptl_crystal_density_diffrn 1.139
_exptl_crystal_density_method 'not measured'
_exptl_crystal_description block
_exptl_crystal_F_000 1792
_refine_diff_density_max 0.291
_refine_diff_density_min -0.285
_refine_diff_density_rms 0.054
_refine_ls_extinction_method none
_refine_ls_goodness_of_fit_ref 1.006
_refine_ls_hydrogen_treatment mixed
_refine_ls_matrix_type full
_refine_ls_number_parameters 283
_refine_ls_number_reflns 4951
_refine_ls_number_restraints 0
_refine_ls_restrained_S_all 1.006
_refine_ls_R_factor_all 0.1294
_refine_ls_R_factor_gt 0.0697
_refine_ls_shift/su_max 0.000
_refine_ls_shift/su_mean 0.000
_refine_ls_structure_factor_coef Fsqd
_refine_ls_weighting_details 'calc w=1/[\s^2^(Fo^2^)+(0.1375P)^2^+0.0000P] where P=(Fo^2^+2Fc^2^)/3'
_refine_ls_weighting_scheme calc
_refine_ls_wR_factor_gt 0.1925
_refine_ls_wR_factor_ref 0.2402
_reflns_number_gt 2573
_reflns_number_total 4951
_reflns_threshold_expression >2sigma(I)
_cod_data_source_file am1c07252_si_002.cif
_cod_data_source_block t4-py
_cod_depositor_comments
;
The following automatic conversions were performed:

data item '_symmetry_cell_setting' value 'Monoclinic' was changed to
'monoclinic' in accordance with the
/home/data/users/saulius/crontab/automatic-downloads/rss-feeds/ACS/lib/dictionaries/cif_core.dic
dictionary named 'cif_core.dic' version 2.4.2 last updated on
2011-04-26.

Automatic conversion script
Id: cif_fix_values 7556 2019-12-06 15:28:31Z antanas 

 Adding full bibliography for 4518780.cif.
;
_cod_original_sg_symbol_H-M I2/a
_cod_database_code 4518780

loop_
_symmetry_equiv_pos_as_xyz
'x, y, z'
'-x+1/2, y, -z'
'x+1/2, y+1/2, z+1/2'
'-x+1, y+1/2, -z+1/2'
'-x, -y, -z'
'x-1/2, -y, z'
'-x+1/2, -y+1/2, -z+1/2'
'x, -y+1/2, z+1/2'

loop_
_atom_site_label
_atom_site_type_symbol
_atom_site_fract_x
_atom_site_fract_y
_atom_site_fract_z
_atom_site_U_iso_or_equiv
_atom_site_adp_type
_atom_site_occupancy
_atom_site_symmetry_multiplicity
_atom_site_calc_flag
_atom_site_refinement_flags
_atom_site_disorder_assembly
_atom_site_disorder_group
O7 O 0.60137(8) 0.4220(2) 0.43023(8) 0.0599(6) Uani 1 1 d . . .
O17 O 0.59313(8) 0.3356(2) 0.32214(8) 0.0645(6) Uani 1 1 d . . .
O12 O 0.67642(9) 0.4173(3) 0.25915(8) 0.0825(8) Uani 1 1 d . . .
C24 C 0.92592(10) 0.9034(3) 0.46751(10) 0.0403(6) Uani 1 1 d . . .
C27 C 0.96985(10) 0.9845(3) 0.50605(10) 0.0384(6) Uani 1 1 d . . .
C3 C 0.73439(11) 0.6142(3) 0.39189(11) 0.0492(7) Uani 1 1 d . . .
C28 C 0.95361(11) 1.0373(3) 0.55729(10) 0.0437(7) Uani 1 1 d . . .
C23 C 0.86649(10) 0.8745(3) 0.48118(11) 0.0443(7) Uani 1 1 d . . .
C22 C 0.82135(11) 0.7868(3) 0.44495(11) 0.0505(7) Uani 1 1 d . . .
C1 C 0.64409(11) 0.4751(3) 0.40090(11) 0.0486(7) Uani 1 1 d . . .
C21 C 0.78257(11) 0.7107(3) 0.41808(11) 0.0512(7) Uani 1 1 d . . .
C2 C 0.69077(11) 0.5701(3) 0.42421(11) 0.0500(7) Uani 1 1 d . . .
H2 H 0.6929 0.6040 0.4612 0.060 Uiso 1 1 calc R . .
C26 C 0.99824(12) 1.1185(3) 0.59510(11) 0.0534(8) Uani 1 1 d . . .
H26 H 0.9879 1.1528 0.6286 0.064 Uiso 1 1 calc R . .
C6 C 0.63931(11) 0.4298(3) 0.34453(11) 0.0514(7) Uani 1 1 d . . .
C29 C 0.89393(11) 1.0079(3) 0.56840(11) 0.0542(8) Uani 1 1 d . . .
H29 H 0.8824 1.0434 0.6012 0.065 Uiso 1 1 calc R . .
C30 C 0.85212(11) 0.9271(3) 0.53130(12) 0.0551(8) Uani 1 1 d . . .
H30 H 0.8130 0.9071 0.5401 0.066 Uiso 1 1 calc R . .
C25 C 1.05591(12) 1.1473(3) 0.58335(11) 0.0500(7) Uani 1 1 d . . .
H25 H 1.0841 1.2013 0.6090 0.060 Uiso 1 1 calc R . .
C5 C 0.68368(12) 0.4729(4) 0.31268(11) 0.0595(9) Uani 1 1 d . . .
C8 C 0.60877(13) 0.4595(3) 0.49002(11) 0.0590(8) Uani 1 1 d . . .
H8A H 0.5971 0.5556 0.4933 0.071 Uiso 1 1 calc R . .
H8B H 0.6525 0.4483 0.5092 0.071 Uiso 1 1 calc R . .
C4 C 0.73143(12) 0.5654(3) 0.33619(12) 0.0586(8) Uani 1 1 d . . .
H4 H 0.7609 0.5942 0.3150 0.070 Uiso 1 1 calc R . .
C10 C 0.57068(16) 0.4042(4) 0.58034(13) 0.0738(10) Uani 1 1 d . . .
H10A H 0.6144 0.4013 0.6004 0.089 Uiso 1 1 calc R . .
H10B H 0.5556 0.4981 0.5828 0.089 Uiso 1 1 calc R . .
C9 C 0.56747(14) 0.3683(3) 0.51763(12) 0.0610(8) Uani 1 1 d . . .
H9A H 0.5802 0.2727 0.5148 0.073 Uiso 1 1 calc R . .
H9B H 0.5242 0.3769 0.4969 0.073 Uiso 1 1 calc R . .
C14 C 0.70402(15) 0.3718(4) 0.16918(12) 0.0699(10) Uani 1 1 d . . .
H14A H 0.6643 0.4074 0.1476 0.084 Uiso 1 1 calc R . .
H14B H 0.6980 0.2749 0.1774 0.084 Uiso 1 1 calc R . .
C13 C 0.72170(14) 0.4501(4) 0.22511(12) 0.0726(10) Uani 1 1 d . . .
H13A H 0.7636 0.4234 0.2451 0.087 Uiso 1 1 calc R . .
H13B H 0.7216 0.5489 0.2178 0.087 Uiso 1 1 calc R . .
C15 C 0.75376(15) 0.3838(4) 0.13296(13) 0.0719(10) Uani 1 1 d . . .
H15A H 0.7936 0.3499 0.1549 0.086 Uiso 1 1 calc R . .
H15B H 0.7593 0.4807 0.1244 0.086 Uiso 1 1 calc R . .
C16 C 0.73720(17) 0.3037(4) 0.07715(14) 0.0854(11) Uani 1 1 d . . .
H16A H 0.7704 0.3143 0.0560 0.128 Uiso 1 1 calc R . .
H16B H 0.6984 0.3386 0.0547 0.128 Uiso 1 1 calc R . .
H16C H 0.7323 0.2075 0.0853 0.128 Uiso 1 1 calc R . .
C11 C 0.53256(19) 0.3085(5) 0.60991(15) 0.0991(13) Uani 1 1 d . . .
H11A H 0.5468 0.2151 0.6071 0.149 Uiso 1 1 calc R . .
H11B H 0.4888 0.3153 0.5919 0.149 Uiso 1 1 calc R . .
H11C H 0.5378 0.3341 0.6496 0.149 Uiso 1 1 calc R . .
C18 C 0.5398(2) 0.3971(6) 0.2834(2) 0.169(3) Uani 1 1 d . . .
H18A H 0.5287 0.4801 0.3021 0.203 Uiso 1 1 calc R . .
H18B H 0.5552 0.4274 0.2497 0.203 Uiso 1 1 calc R . .
C19 C 0.4882(2) 0.3312(7) 0.2650(2) 0.159(3) Uani 1 1 d . . .
H19A H 0.4738 0.3000 0.2990 0.191 Uiso 1 1 calc R . .
H19B H 0.5000 0.2486 0.2465 0.191 Uiso 1 1 calc R . .
C20 C 0.4335(2) 0.3853(8) 0.2272(3) 0.178(3) Uani 1 1 d . . .
H20A H 0.4335 0.4848 0.2326 0.213 Uiso 1 1 calc R . .
H20B H 0.4388 0.3690 0.1881 0.213 Uiso 1 1 calc R . .
C0AA C 0.3765(3) 0.3389(10) 0.2310(5) 0.300(6) Uani 1 1 d . . .
H0AA H 0.3472 0.3577 0.1958 0.450 Uiso 1 1 calc R . .
H0AB H 0.3627 0.3846 0.2622 0.450 Uiso 1 1 calc R . .
H0AC H 0.3784 0.2409 0.2378 0.450 Uiso 1 1 calc R . .

loop_
_atom_site_aniso_label
_atom_site_aniso_U_11
_atom_site_aniso_U_22
_atom_site_aniso_U_33
_atom_site_aniso_U_23
_atom_site_aniso_U_13
_atom_site_aniso_U_12
O7 0.0500(10) 0.0863(16) 0.0473(11) -0.0128(10) 0.0189(8) -0.0257(10)
O17 0.0508(11) 0.0929(17) 0.0501(11) -0.0166(11) 0.0105(9) -0.0292(10)
O12 0.0728(14) 0.134(2) 0.0468(12) -0.0276(13) 0.0260(10) -0.0463(13)
C24 0.0365(12) 0.0443(17) 0.0403(13) -0.0006(12) 0.0082(10) -0.0032(11)
C27 0.0358(12) 0.0417(16) 0.0387(13) 0.0002(11) 0.0096(10) 0.0017(11)
C3 0.0374(13) 0.062(2) 0.0477(15) -0.0017(13) 0.0066(11) -0.0068(12)
C28 0.0407(13) 0.0522(18) 0.0405(13) -0.0043(12) 0.0137(10) -0.0003(11)
C23 0.0348(12) 0.0511(18) 0.0466(15) 0.0001(13) 0.0071(11) -0.0036(11)
C22 0.0406(14) 0.060(2) 0.0515(16) -0.0015(14) 0.0119(12) -0.0033(13)
C1 0.0352(13) 0.067(2) 0.0445(15) -0.0056(14) 0.0108(11) -0.0056(12)
C21 0.0361(13) 0.065(2) 0.0524(16) -0.0016(14) 0.0079(12) -0.0070(13)
C2 0.0407(13) 0.067(2) 0.0419(14) -0.0071(13) 0.0073(11) -0.0080(13)
C26 0.0497(15) 0.073(2) 0.0402(14) -0.0153(14) 0.0163(12) -0.0050(14)
C6 0.0391(14) 0.070(2) 0.0443(15) -0.0071(14) 0.0063(11) -0.0128(13)
C29 0.0465(15) 0.075(2) 0.0450(15) -0.0109(14) 0.0188(12) -0.0017(14)
C30 0.0382(14) 0.074(2) 0.0576(17) -0.0059(15) 0.0203(12) -0.0069(13)
C25 0.0471(15) 0.061(2) 0.0415(14) -0.0112(13) 0.0072(11) -0.0071(13)
C5 0.0489(15) 0.091(3) 0.0394(15) -0.0114(15) 0.0112(12) -0.0175(15)
C8 0.0554(16) 0.080(2) 0.0437(15) -0.0107(15) 0.0155(12) -0.0132(15)
C4 0.0475(15) 0.084(2) 0.0482(16) -0.0067(15) 0.0181(12) -0.0188(14)
C10 0.085(2) 0.085(3) 0.0567(19) -0.0014(18) 0.0269(17) -0.0074(18)
C9 0.0624(17) 0.073(2) 0.0507(16) -0.0037(15) 0.0191(14) -0.0135(15)
C14 0.0705(19) 0.099(3) 0.0429(16) -0.0055(16) 0.0191(14) -0.0176(18)
C13 0.0616(18) 0.111(3) 0.0496(17) -0.0099(18) 0.0225(14) -0.0196(18)
C15 0.078(2) 0.091(3) 0.0524(18) 0.0033(17) 0.0273(16) -0.0037(18)
C16 0.092(2) 0.110(3) 0.059(2) -0.005(2) 0.0276(18) 0.000(2)
C11 0.120(3) 0.118(4) 0.070(2) 0.010(2) 0.046(2) -0.013(3)
C18 0.115(4) 0.197(6) 0.150(4) 0.056(4) -0.082(3) -0.084(4)
C19 0.089(3) 0.222(6) 0.144(5) 0.076(4) -0.032(3) -0.034(4)
C20 0.108(4) 0.251(8) 0.147(5) 0.070(5) -0.040(4) -0.012(4)
C0AA 0.116(5) 0.247(10) 0.553(19) 0.053(11) 0.105(8) 0.009(6)

loop_
_atom_type_symbol
_atom_type_description
_atom_type_scat_dispersion_real
_atom_type_scat_dispersion_imag
_atom_type_scat_source
C C 0.0033 0.0016 'International Tables Vol C Tables 4.2.6.8 and 6.1.1.4'
H H 0.0000 0.0000 'International Tables Vol C Tables 4.2.6.8 and 6.1.1.4'
O O 0.0106 0.0060 'International Tables Vol C Tables 4.2.6.8 and 6.1.1.4'

loop_
_geom_angle_atom_site_label_1
_geom_angle_atom_site_label_2
_geom_angle_atom_site_label_3
_geom_angle
_geom_angle_site_symmetry_1
_geom_angle_site_symmetry_3
_geom_angle_publ_flag
C1 O7 C8 117.1(2) . . ?
C6 O17 C18 113.4(3) . . ?
C5 O12 C13 118.6(2) . . ?
C23 C24 C27 118.9(2) . . ?
C23 C24 C25 122.8(2) . 5_776 ?
C27 C24 C25 118.3(2) . 5_776 ?
C24 C27 C27 120.6(3) . 5_776 ?
C24 C27 C28 120.1(2) . . ?
C27 C27 C28 119.3(3) 5_776 . ?
C4 C3 C2 120.7(2) . . ?
C4 C3 C21 121.3(2) . . ?
C2 C3 C21 118.0(2) . . ?
C29 C28 C26 122.0(2) . . ?
C29 C28 C27 118.9(2) . . ?
C26 C28 C27 119.1(2) . . ?
C30 C23 C24 119.7(2) . . ?
C30 C23 C22 119.2(2) . . ?
C24 C23 C22 121.1(2) . . ?
C21 C22 C23 175.6(3) . . ?
O7 C1 C6 116.5(2) . . ?
O7 C1 C2 123.7(2) . . ?
C6 C1 C2 119.8(2) . . ?
C22 C21 C3 173.5(3) . . ?
C1 C2 C3 119.8(2) . . ?
C25 C26 C28 121.3(2) . . ?
O17 C6 C1 119.2(2) . . ?
O17 C6 C5 120.7(2) . . ?
C1 C6 C5 120.0(2) . . ?
C30 C29 C28 120.6(2) . . ?
C29 C30 C23 121.9(2) . . ?
C26 C25 C24 121.4(2) . 5_776 ?
O12 C5 C4 124.4(2) . . ?
O12 C5 C6 115.1(2) . . ?
C4 C5 C6 120.5(2) . . ?
O7 C8 C9 109.0(2) . . ?
C3 C4 C5 119.1(2) . . ?
C11 C10 C9 113.4(3) . . ?
C8 C9 C10 112.4(3) . . ?
C13 C14 C15 112.3(2) . . ?
O12 C13 C14 107.8(2) . . ?
C14 C15 C16 112.9(3) . . ?
C19 C18 O17 122.6(5) . . ?
C18 C19 C20 125.8(6) . . ?
C0AA C20 C19 119.5(6) . . ?

loop_
_geom_bond_atom_site_label_1
_geom_bond_atom_site_label_2
_geom_bond_distance
_geom_bond_site_symmetry_2
_geom_bond_publ_flag
O7 C1 1.363(3) . ?
O7 C8 1.443(3) . ?
O17 C6 1.377(3) . ?
O17 C18 1.451(5) . ?
O12 C5 1.360(3) . ?
O12 C13 1.424(3) . ?
C24 C23 1.414(3) . ?
C24 C27 1.416(3) . ?
C24 C25 1.430(3) 5_776 ?
C27 C27 1.422(4) 5_776 ?
C27 C28 1.427(3) . ?
C3 C4 1.394(4) . ?
C3 C2 1.396(3) . ?
C3 C21 1.442(4) . ?
C28 C29 1.397(3) . ?
C28 C26 1.416(3) . ?
C23 C30 1.386(4) . ?
C23 C22 1.441(4) . ?
C22 C21 1.198(4) . ?
C1 C6 1.393(4) . ?
C1 C2 1.394(4) . ?
C26 C25 1.360(3) . ?
C6 C5 1.398(4) . ?
C29 C30 1.372(4) . ?
C25 C24 1.430(3) 5_776 ?
C5 C4 1.395(4) . ?
C8 C9 1.496(4) . ?
C10 C11 1.503(5) . ?
C10 C9 1.517(4) . ?
C14 C13 1.510(4) . ?
C14 C15 1.510(4) . ?
C15 C16 1.515(4) . ?
C18 C19 1.283(6) . ?
C19 C20 1.433(6) . ?
C20 C0AA 1.332(8) . ?
